data_1532249
loop_
_publ_author_name
'Tiritiris, I.'
'Schleid, T.'

_publ_section_title
;
 Untersuchungen zur Kristallstruktur von
 Lithium-dodecahydro-closo-dodecaborat aus waessriger Loesung: Li2 (H2 O)7
 (B12 H12)
;
_journal_name_full 'Zeitschrift fuer Anorganische und Allgemeine Chemie'
_journal_page_first 1411
_journal_page_last 1418
_journal_volume 628
_journal_year 2002
_chemical_formula_sum 'B12 H26 Li2 O7'
_chemical_name_systematic '(Li2 (H2 O)7) (B12 H12)'
_space_group_IT_number 63
_symmetry_space_group_name_Hall '-C 2c 2'
_symmetry_space_group_name_H-M 'C m c m'
_cell_angle_alpha 90
_cell_angle_beta 90
_cell_angle_gamma 90
_cell_formula_units_Z 4
_cell_length_a 12.1518
_cell_length_b 9.3431
_cell_length_c 14.4403
_cell_volume 1639.486
_citation_journal_id_ASTM ZAACAB
_cod_data_source_file Tiritiris_ZAACAB_2002_976.cif
_cod_data_source_block H26B12Li2O7
_cod_original_formula_sum 'H26 B12 Li2 O7'
_cod_database_code 1532249

loop_
_symmetry_equiv_pos_as_xyz
x,y,z
-x,-y,z+1/2
x,-y,-z
-x,y,-z+1/2
-x,-y,-z
x,y,-z-1/2
-x,y,z
x,-y,z-1/2
x+1/2,y+1/2,z
-x+1/2,-y+1/2,z+1/2
x+1/2,-y+1/2,-z
-x+1/2,y+1/2,-z+1/2
-x+1/2,-y+1/2,-z
x+1/2,y+1/2,-z-1/2
-x+1/2,y+1/2,z
x+1/2,-y+1/2,z-1/2

loop_
_atom_site_label
_atom_site_type_symbol
_atom_site_fract_x
_atom_site_fract_y
_atom_site_fract_z
_atom_site_occupancy
_atom_site_U_iso_or_equiv
H1 H-1 0 0.206 0.525 1 0.0
B4 B 0.11867 0.4127 0.47519 1 0.0
O1 O-2 0 0.8297 0.25 1 0.0
Li1 Li+1 0.3629 0.4501 0.25 1 0.0
H7 H+1 0.104 0.101 0.122 1 0.0
B2 B 0 0.3973 0.40358 1 0.0
H4 H-1 0.1934 0.358 0.4626 1 0.0
H2 H-1 0 0.331 0.339 1 0.0
O3 O-2 0.1363 0.0593 0.13557 1 0.0
H5 H+1 0 0.776 0.295 1 0.0
H8 H+1 0.198 0.033 0.096 1 0.0
B1 B 0 0.32 0.51633 1 0.0
O2 O-2 0.2718 0.8408 0.25 1 0.0
H6 H+1 0.309 0.847 0.284 1 0.0
B3 B 0.42677 0.0621 0.40896 1 0.0
H3 H-1 0.3806 0.102 0.3504 1 0.0
